data_7706832
loop_
_publ_author_name
'Li, Meng-Hua'
'You, Ming-Hua'
'Lin, Mei-Jin'

_publ_section_title
;
 Photochromism and photomagnetism in three cyano-bridged 3d-4f
 heterobimetallic viologen frameworks.
;
_journal_issue 14
_journal_name_full 'Dalton transactions (Cambridge, England : 2003)'
_journal_page_first 4959
_journal_page_last 4966
_journal_paper_doi 10.1039/d0dt04358c
_journal_volume 50
_journal_year 2021
_chemical_formula_moiety 'C20 H20 Co Eu N8 O8, 3(H2 O)'
_chemical_formula_sum 'C20 H26 Co Eu N8 O11'
_chemical_formula_weight 765.38
_space_group_crystal_system monoclinic
_space_group_IT_number 15
_space_group_name_Hall '-C 2yc'
_space_group_name_H-M_alt 'C 1 2/c 1'
_atom_sites_solution_hydrogens mixed
_atom_sites_solution_primary dual
_audit_creation_date 2021-02-06
_audit_creation_method
;
Olex2 1.3
(compiled 2020.02.04 svn.rd84adfe8 for OlexSys, GUI svn.r6032)
;
_audit_update_record
;
2021-02-06 deposited with the CCDC.	2021-03-11 downloaded from the CCDC.
;
_cell_angle_alpha 90
_cell_angle_beta 108.793(4)
_cell_angle_gamma 90
_cell_formula_units_Z 4
_cell_length_a 19.8318(8)
_cell_length_b 8.1069(2)
_cell_length_c 20.1876(7)
_cell_measurement_reflns_used 6624
_cell_measurement_temperature 293(2)
_cell_measurement_theta_max 28.0230
_cell_measurement_theta_min 2.1250
_cell_volume 3072.62(19)
_computing_cell_refinement 'CrysAlisPro 1.171.39.28b (Rigaku OD, 2015)'
_computing_data_collection 'CrysAlisPro 1.171.39.28b (Rigaku OD, 2015)'
_computing_data_reduction 'CrysAlisPro 1.171.39.28b (Rigaku OD, 2015)'
_computing_molecular_graphics 'Olex2 1.3 (Dolomanov et al., 2009)'
_computing_publication_material 'Olex2 1.3 (Dolomanov et al., 2009)'
_computing_structure_refinement 'SHELXL 2018/3 (Sheldrick, 2015)'
_computing_structure_solution 'SHELXT 2018/2 (Sheldrick, 2018)'
_diffrn_ambient_temperature 293(2)
_diffrn_detector 'CCD plate'
_diffrn_measured_fraction_theta_full 0.997
_diffrn_measured_fraction_theta_max 0.997
_diffrn_measurement_details
;
List of Runs (angles in degrees, time in seconds):

  # Type    Start    End  Width  t~exp~   \w     \q     \k     \f   Frames
#--------------------------------------------------------------------------
  1  \w    -99.00  80.00   0.50   12.00    --   -9.60  49.00-114.00  358
  2  \w    -91.00 -65.00   0.50   12.00    --   -9.60  55.00 -60.00   52
  3  \w     -2.00  50.00   0.50   12.00    --   -9.60  55.00 -60.00  104
  4  \w    -99.00   3.00   0.50   12.00    --   -9.60  43.00   0.00  204
;
_diffrn_measurement_device 'four-circle diffractometer'
_diffrn_measurement_device_type 'XtaLAB AFC11 (RCD3): quarter-chi single'
_diffrn_measurement_method '\w scans'
_diffrn_orient_matrix_type 'CrysAlisPro convention (1999,Acta A55,543-557)'
_diffrn_orient_matrix_UB_11 0.0075371000
_diffrn_orient_matrix_UB_12 0.0602878000
_diffrn_orient_matrix_UB_13 -0.0221154000
_diffrn_orient_matrix_UB_21 -0.0296789000
_diffrn_orient_matrix_UB_22 -0.0272730000
_diffrn_orient_matrix_UB_23 -0.0281138000
_diffrn_orient_matrix_UB_31 -0.0221186000
_diffrn_orient_matrix_UB_32 0.0572566000
_diffrn_orient_matrix_UB_33 0.0098474000
_diffrn_radiation_monochromator graphite
_diffrn_radiation_probe x-ray
_diffrn_radiation_type 'Mo K\a'
_diffrn_radiation_wavelength 0.71073
_diffrn_reflns_av_R_equivalents 0.0336
_diffrn_reflns_av_unetI/netI 0.0305
_diffrn_reflns_Laue_measured_fraction_full 0.997
_diffrn_reflns_Laue_measured_fraction_max 0.997
_diffrn_reflns_limit_h_max 23
_diffrn_reflns_limit_h_min -18
_diffrn_reflns_limit_k_max 9
_diffrn_reflns_limit_k_min -7
_diffrn_reflns_limit_l_max 24
_diffrn_reflns_limit_l_min -22
_diffrn_reflns_number 12035
_diffrn_reflns_point_group_measured_fraction_full 0.997
_diffrn_reflns_point_group_measured_fraction_max 0.997
_diffrn_reflns_theta_full 25.026
_diffrn_reflns_theta_max 25.026
_diffrn_reflns_theta_min 2.131
_diffrn_source 'fine-focus sealed X-ray tube'
_diffrn_source_type 'Enhance (Mo) X-ray Source'
_exptl_absorpt_coefficient_mu 2.626
_exptl_absorpt_correction_T_max 1.00000
_exptl_absorpt_correction_T_min 0.77750
_exptl_absorpt_correction_type multi-scan
_exptl_absorpt_process_details
;
CrysAlisPro 1.171.39.28b (Rigaku Oxford Diffraction, 2015)
Empirical absorption correction using spherical harmonics,
 implemented in SCALE3 ABSPACK scaling algorithm.
;
_exptl_crystal_colour 'clear light yellow'
_exptl_crystal_colour_lustre clear
_exptl_crystal_colour_modifier light
_exptl_crystal_colour_primary yellow
_exptl_crystal_density_diffrn 1.655
_exptl_crystal_description block
_exptl_crystal_F_000 1520
_exptl_crystal_size_max 0.32
_exptl_crystal_size_mid 0.28
_exptl_crystal_size_min 0.16
_refine_diff_density_max 1.282
_refine_diff_density_min -0.581
_refine_diff_density_rms 0.139
_refine_ls_extinction_method none
_refine_ls_goodness_of_fit_ref 1.106
_refine_ls_hydrogen_treatment constr
_refine_ls_matrix_type full
_refine_ls_number_parameters 188
_refine_ls_number_reflns 2715
_refine_ls_number_restraints 0
_refine_ls_restrained_S_all 1.106
_refine_ls_R_factor_all 0.0357
_refine_ls_R_factor_gt 0.0326
_refine_ls_shift/su_max 0.000
_refine_ls_shift/su_mean 0.000
_refine_ls_structure_factor_coef Fsqd
_refine_ls_weighting_details 'w=1/[\s^2^(Fo^2^)+(0.0582P)^2^+13.2246P] where P=(Fo^2^+2Fc^2^)/3'
_refine_ls_weighting_scheme calc
_refine_ls_wR_factor_gt 0.0961
_refine_ls_wR_factor_ref 0.0982
_reflns_Friedel_coverage 0.000
_reflns_number_gt 2520
_reflns_number_total 2715
_reflns_threshold_expression 'I > 2\s(I)'
_cod_data_source_file d0dt04358c2.cif
_cod_data_source_block co-eu
_cod_depositor_comments 'Adding full bibliography for 7706831--7706834.cif.'
_cod_database_code 7706832
_shelx_shelxl_version_number 2018/3
_shelx_space_group_comment
;
The symmetry employed for this shelxl refinement is uniquely defined
by the following loop, which should always be used as a source of
symmetry information in preference to the above space-group names.
They are only intended as comments.
;
_shelx_estimated_absorpt_t_max 0.679
_shelx_estimated_absorpt_t_min 0.487
_reflns_odcompleteness_completeness 99.51
_reflns_odcompleteness_iscentric 1
_reflns_odcompleteness_theta 26.32
_olex2_refinement_description
;
1. Fixed Uiso
 At 1.2 times of:
  All C(H) groups, All C(H,H) groups
 At 1.5 times of:
  All O(H,H) groups
2.a Free rotating group:
 O00B(H00I,H00J)
2.b Rotating group:
 O003(H00A,H00B), O007(H00C,H00D)
2.c Secondary CH2 refined with riding coordinates:
 C00J(H00E,H00G)
2.d Aromatic/amide H refined with riding coordinates:
 C00F(H00F), C00H(H00H), C00L(H00L), C00M(H00M)
;
_smtbx_masks_void_probe_radius 0.6
_smtbx_masks_void_truncation_radius 1.2
_olex2_submission_special_instructions 'No special instructions were received'
_oxdiff_exptl_absorpt_empirical_details
;
Empirical correction (ABSPACK) includes:
- Absorption correction using spherical harmonics
- Frame scaling
;
_oxdiff_exptl_absorpt_empirical_full_max 1.207
_oxdiff_exptl_absorpt_empirical_full_min 0.932

loop_
_space_group_symop_operation_xyz
'x, y, z'
'-x, y, -z+1/2'
'x+1/2, y+1/2, z'
'-x+1/2, y+1/2, -z+1/2'
'-x, -y, -z'
'x, -y, z-1/2'
'-x+1/2, -y+1/2, -z'
'x+1/2, -y+1/2, z-1/2'

loop_
_atom_site_label
_atom_site_type_symbol
_atom_site_fract_x
_atom_site_fract_y
_atom_site_fract_z
_atom_site_U_iso_or_equiv
_atom_site_adp_type
_atom_site_occupancy
_atom_site_site_symmetry_order
_atom_site_calc_flag
_atom_site_refinement_flags_posn
_atom_site_refinement_flags_adp
_atom_site_refinement_flags_occupancy
_atom_site_disorder_assembly
_atom_site_disorder_group
Eu01 Eu 0.500000 0.71060(3) 0.250000 0.02332(14) Uani 1 2 d S T P . .
Co02 Co 0.500000 1.000000 0.500000 0.0201(2) Uani 1 2 d S . P . .
O003 O 0.5814(2) 0.9400(5) 0.2741(2) 0.0483(10) Uani 1 1 d . . . . .
H00A H 0.607566 0.935049 0.247572 0.072 Uiso 1 1 d R U . . .
H00B H 0.611128 0.931145 0.315682 0.072 Uiso 1 1 d R U . . .
O004 O 0.3361(3) 0.3875(6) 0.2751(2) 0.0625(12) Uani 1 1 d . . . . .
N005 N 0.5082(2) 0.8276(5) 0.3692(2) 0.0329(9) Uani 1 1 d . . . . .
N006 N 0.4869(3) 1.3311(6) 0.4261(3) 0.0477(12) Uani 1 1 d . . . . .
O007 O 0.4569(3) 0.4961(5) 0.1640(2) 0.0616(13) Uani 1 1 d . . . . .
H00C H 0.439491 0.405315 0.181584 0.092 Uiso 1 1 d R U . . .
H00D H 0.492791 0.446705 0.150374 0.092 Uiso 1 1 d R U . . .
C1 C 0.4901(3) 1.2064(6) 0.4534(3) 0.0296(11) Uani 1 1 d . . . . .
N009 N 0.3189(2) 0.5028(6) 0.3974(2) 0.0424(11) Uani 1 1 d . . . . .
C00A C 0.6001(3) 1.0294(6) 0.5299(2) 0.0291(10) Uani 1 1 d . . . . .
O00B O 0.3308(3) 0.0511(7) 0.2986(2) 0.0675(13) Uani 1 1 d G . . . .
H00I H 0.345047 0.149878 0.298129 0.101 Uiso 1 1 d G U . . .
H00J H 0.336910 0.031278 0.341515 0.101 Uiso 1 1 d G U . . .
O00C O 0.3934(2) 0.6160(7) 0.2621(2) 0.0656(14) Uani 1 1 d . . . . .
C00D C 0.5053(2) 0.8923(5) 0.4186(2) 0.0249(9) Uani 1 1 d . . . . .
N00E N 0.6604(3) 1.0519(7) 0.5484(3) 0.0499(12) Uani 1 1 d . . . . .
C00F C 0.3311(3) 0.3746(7) 0.5042(3) 0.0353(11) Uani 1 1 d . . . . .
H00F H 0.358706 0.354724 0.550367 0.042 Uiso 1 1 calc R U . . .
C00G C 0.2646(3) 0.3034(6) 0.4781(3) 0.0361(12) Uani 1 1 d . . . . .
C00H C 0.3568(3) 0.4738(7) 0.4633(3) 0.0389(12) Uani 1 1 d . . . . .
H00H H 0.401620 0.521560 0.481965 0.047 Uiso 1 1 calc R U . . .
C00I C 0.3596(3) 0.5251(9) 0.2922(3) 0.0497(15) Uani 1 1 d . . . . .
C00J C 0.3470(4) 0.6118(8) 0.3532(3) 0.0546(16) Uani 1 1 d . . . . .
H00E H 0.391533 0.659841 0.382210 0.066 Uiso 1 1 calc R U . . .
H00G H 0.313581 0.701287 0.335514 0.066 Uiso 1 1 calc R U . . .
C00L C 0.2551(3) 0.4337(11) 0.3697(3) 0.071(2) Uani 1 1 d . . . . .
H00L H 0.229253 0.453086 0.322955 0.086 Uiso 1 1 calc R U . . .
C00M C 0.2271(3) 0.3346(12) 0.4090(4) 0.074(2) Uani 1 1 d . . . . .
H00M H 0.182367 0.287859 0.388881 0.089 Uiso 1 1 calc R U . . .

loop_
_atom_site_aniso_label
_atom_site_aniso_U_11
_atom_site_aniso_U_22
_atom_site_aniso_U_33
_atom_site_aniso_U_23
_atom_site_aniso_U_13
_atom_site_aniso_U_12
Eu01 0.0362(2) 0.0212(2) 0.01662(19) 0.000 0.01414(14) 0.000
Co02 0.0297(4) 0.0213(4) 0.0124(4) -0.0027(3) 0.0110(3) -0.0011(3)
O003 0.049(2) 0.065(3) 0.035(2) -0.0095(19) 0.0187(17) -0.0227(19)
O004 0.080(3) 0.067(3) 0.046(3) -0.010(2) 0.028(2) -0.034(3)
N005 0.047(2) 0.034(2) 0.021(2) -0.0049(17) 0.0163(18) 0.0028(18)
N006 0.065(3) 0.037(3) 0.044(3) 0.013(2) 0.021(2) 0.002(2)
O007 0.112(4) 0.039(2) 0.048(3) -0.0189(19) 0.046(3) -0.022(2)
C1 0.037(3) 0.030(3) 0.025(2) -0.0033(19) 0.015(2) 0.0000(19)
N009 0.045(3) 0.054(3) 0.037(3) 0.004(2) 0.026(2) -0.009(2)
C00A 0.038(3) 0.032(3) 0.020(2) -0.0059(18) 0.013(2) 0.000(2)
O00B 0.088(3) 0.073(3) 0.045(3) 0.001(2) 0.026(3) 0.019(3)
O00C 0.070(3) 0.096(4) 0.042(2) -0.014(2) 0.033(2) -0.046(3)
C00D 0.031(2) 0.027(2) 0.018(2) -0.0010(17) 0.0091(18) -0.0009(17)
N00E 0.039(3) 0.061(3) 0.051(3) -0.010(2) 0.016(2) -0.004(2)
C00F 0.030(2) 0.048(3) 0.028(3) -0.001(2) 0.010(2) -0.004(2)
C00G 0.027(2) 0.053(3) 0.030(3) 0.009(2) 0.013(2) 0.000(2)
C00H 0.035(3) 0.048(3) 0.040(3) -0.008(2) 0.020(2) -0.010(2)
C00I 0.049(3) 0.073(4) 0.034(3) 0.003(3) 0.022(3) -0.020(3)
C00J 0.070(4) 0.055(4) 0.055(4) 0.005(3) 0.043(3) -0.015(3)
C00L 0.041(3) 0.127(7) 0.040(4) 0.035(4) 0.005(3) -0.020(4)
C00M 0.030(3) 0.140(7) 0.041(4) 0.036(4) -0.003(3) -0.030(4)

loop_
_atom_type_symbol
_atom_type_description
_atom_type_scat_dispersion_real
_atom_type_scat_dispersion_imag
_atom_type_scat_source
C C 0.0033 0.0016 'International Tables Vol C Tables 4.2.6.8 and 6.1.1.4'
H H 0.0000 0.0000 'International Tables Vol C Tables 4.2.6.8 and 6.1.1.4'
Co Co 0.3494 0.9721 'International Tables Vol C Tables 4.2.6.8 and 6.1.1.4'
Eu Eu -0.1578 3.6682 'International Tables Vol C Tables 4.2.6.8 and 6.1.1.4'
N N 0.0061 0.0033 'International Tables Vol C Tables 4.2.6.8 and 6.1.1.4'
O O 0.0106 0.0060 'International Tables Vol C Tables 4.2.6.8 and 6.1.1.4'

loop_
_geom_angle_atom_site_label_1
_geom_angle_atom_site_label_2
_geom_angle_atom_site_label_3
_geom_angle
_geom_angle_site_symmetry_1
_geom_angle_site_symmetry_3
_geom_angle_publ_flag
Eu01 Eu01 O003 0(10) 2_655 . ?
Eu01 Eu01 O003 0(10) 2_655 2_655 ?
Eu01 Eu01 H00A 0.0 2_655 . ?
Eu01 Eu01 H00A 0(10) 2_655 2_655 ?
Eu01 Eu01 H00B 0.0 2_655 . ?
Eu01 Eu01 N005 0(10) 2_655 . ?
Eu01 Eu01 N005 0(10) 2_655 2_655 ?
Eu01 Eu01 O007 0(10) 2_655 2_655 ?
Eu01 Eu01 O007 0(10) 2_655 . ?
Eu01 Eu01 O00C 0(10) 2_655 2_655 ?
Eu01 Eu01 O00C 0(10) 2_655 . ?
O003 Eu01 O003 78.9(2) . 2_655 ?
O003 Eu01 H00A 87.7(3) . 2_655 ?
O003 Eu01 H00A 16.7(8) 2_655 2_655 ?
O003 Eu01 H00A 16.7 . . ?
O003 Eu01 H00A 87.7 2_655 . ?
O003 Eu01 H00B 16.7 . . ?
O003 Eu01 H00B 88.7 2_655 . ?
O003 Eu01 N005 74.80(14) . 2_655 ?
O003 Eu01 N005 71.69(14) 2_655 2_655 ?
O003 Eu01 N005 74.80(14) 2_655 . ?
O003 Eu01 N005 71.69(14) . . ?
O003 Eu01 O007 110.62(16) 2_655 . ?
O003 Eu01 O007 110.62(16) . 2_655 ?
O003 Eu01 O007 139.67(14) . . ?
O003 Eu01 O007 139.66(14) 2_655 2_655 ?
H00A Eu01 H00A 99.5 . 2_655 ?
H00A Eu01 H00B 27.8 . . ?
H00B Eu01 H00A 93.7 . 2_655 ?
N005 Eu01 H00A 63.9 2_655 . ?
N005 Eu01 H00A 63.9(11) . 2_655 ?
N005 Eu01 H00A 87.6(10) 2_655 2_655 ?
N005 Eu01 H00A 87.6 . . ?
N005 Eu01 H00B 90.6 2_655 . ?
N005 Eu01 H00B 61.0 . . ?
N005 Eu01 N005 136.2(2) . 2_655 ?
O007 Eu01 H00A 123.3(9) 2_655 2_655 ?
O007 Eu01 H00A 112.6(9) . 2_655 ?
O007 Eu01 H00A 112.6 2_655 . ?
O007 Eu01 H00A 123.3 . . ?
O007 Eu01 H00B 94.4 2_655 . ?
O007 Eu01 H00B 147.1 . . ?
O007 Eu01 N005 148.23(14) . . ?
O007 Eu01 N005 71.83(14) 2_655 . ?
O007 Eu01 N005 148.23(14) 2_655 2_655 ?
O007 Eu01 N005 71.83(14) . 2_655 ?
O007 Eu01 O007 87.7(2) 2_655 . ?
O00C Eu01 O003 72.78(17) 2_655 . ?
O00C Eu01 O003 72.78(17) . 2_655 ?
O00C Eu01 O003 143.48(16) 2_655 2_655 ?
O00C Eu01 O003 143.48(16) . . ?
O00C Eu01 H00A 59.6 2_655 . ?
O00C Eu01 H00A 158.5 . . ?
O00C Eu01 H00A 59.60(18) . 2_655 ?
O00C Eu01 H00A 158.5(3) 2_655 2_655 ?
O00C Eu01 H00B 70.1 2_655 . ?
O00C Eu01 H00B 139.2 . . ?
O00C Eu01 N005 78.92(14) . . ?
O00C Eu01 N005 78.92(14) 2_655 2_655 ?
O00C Eu01 N005 115.94(15) 2_655 . ?
O00C Eu01 N005 115.94(15) . 2_655 ?
O00C Eu01 O007 73.44(16) 2_655 2_655 ?
O00C Eu01 O007 79.10(18) . 2_655 ?
O00C Eu01 O007 73.44(16) . . ?
O00C Eu01 O007 79.10(18) 2_655 . ?
O00C Eu01 O00C 141.6(3) 2_655 . ?
C1 Co02 C1 180.0 5_676 . ?
C00A Co02 C1 88.7(2) . . ?
C00A Co02 C1 91.3(2) 5_676 . ?
C00A Co02 C1 91.3(2) . 5_676 ?
C00A Co02 C1 88.7(2) 5_676 5_676 ?
C00A Co02 C00A 180.0(3) 5_676 . ?
C00A Co02 C00D 90.60(19) 5_676 . ?
C00A Co02 C00D 89.40(19) . . ?
C00A Co02 C00D 90.60(19) . 5_676 ?
C00A Co02 C00D 89.40(19) 5_676 5_676 ?
C00D Co02 C1 90.1(2) 5_676 5_676 ?
C00D Co02 C1 89.9(2) . 5_676 ?
C00D Co02 C1 90.1(2) . . ?
C00D Co02 C1 89.9(2) 5_676 . ?
C00D Co02 C00D 180.0 5_676 . ?
Eu01 O003 Eu01 0.0 2_655 . ?
Eu01 O003 H00A 109.7 2_655 . ?
Eu01 O003 H00A 109.7 . . ?
Eu01 O003 H00B 109.7 . . ?
Eu01 O003 H00B 109.7 2_655 . ?
H00A O003 H00B 104.2 . . ?
Eu01 N005 Eu01 0.000(12) 2_655 . ?
C00D N005 Eu01 171.8(4) . 2_655 ?
C00D N005 Eu01 171.8(4) . . ?
Eu01 O007 Eu01 0.0 2_655 . ?
Eu01 O007 H00C 112.7 . . ?
Eu01 O007 H00C 112.7 2_655 . ?
Eu01 O007 H00D 113.2 . . ?
Eu01 O007 H00D 113.2 2_655 . ?
H00C O007 H00D 100.7 . . ?
N006 C1 Co02 177.4(5) . . ?
C00H N009 C00J 120.5(5) . . ?
C00H N009 C00L 120.3(5) . . ?
C00L N009 C00J 119.2(5) . . ?
N00E C00A Co02 178.0(5) . . ?
H00I O00B H00J 104.5 . . ?
Eu01 O00C Eu01 0.000(13) 2_655 . ?
C00I O00C Eu01 150.8(5) . . ?
C00I O00C Eu01 150.8(5) . 2_655 ?
N005 C00D Co02 179.7(5) . . ?
C00G C00F H00F 119.6 . . ?
C00H C00F H00F 119.6 . . ?
C00H C00F C00G 120.9(5) . . ?
C00F C00G C00G 121.7(6) . 7_556 ?
C00M C00G C00F 116.6(5) . . ?
C00M C00G C00G 121.7(6) . 7_556 ?
N009 C00H C00F 120.8(5) . . ?
N009 C00H H00H 119.6 . . ?
C00F C00H H00H 119.6 . . ?
O004 C00I O00C 127.4(6) . . ?
O004 C00I C00J 120.7(5) . . ?
O00C C00I C00J 111.8(6) . . ?
N009 C00J C00I 114.0(5) . . ?
N009 C00J H00E 108.8 . . ?
N009 C00J H00G 108.8 . . ?
C00I C00J H00E 108.8 . . ?
C00I C00J H00G 108.8 . . ?
H00E C00J H00G 107.7 . . ?
N009 C00L H00L 119.6 . . ?
N009 C00L C00M 120.8(6) . . ?
C00M C00L H00L 119.6 . . ?
C00G C00M H00M 119.7 . . ?
C00L C00M C00G 120.6(6) . . ?
C00L C00M H00M 119.7 . . ?

loop_
_geom_bond_atom_site_label_1
_geom_bond_atom_site_label_2
_geom_bond_distance
_geom_bond_site_symmetry_2
_geom_bond_publ_flag
Eu01 Eu01 0.0000(6) 2_655 ?
Eu01 O003 2.408(4) . ?
Eu01 O003 2.408(4) 2_655 ?
Eu01 H00A 2.8163 . ?
Eu01 H00A 2.816(12) 2_655 ?
Eu01 H00B 2.8159 . ?
Eu01 N005 2.543(4) . ?
Eu01 N005 2.543(4) 2_655 ?
Eu01 O007 2.411(4) 2_655 ?
Eu01 O007 2.411(4) . ?
Eu01 O00C 2.334(4) 2_655 ?
Eu01 O00C 2.334(4) . ?
Co02 C1 1.898(5) . ?
Co02 C1 1.898(5) 5_676 ?
Co02 C00A 1.894(5) 5_676 ?
Co02 C00A 1.894(5) . ?
Co02 C00D 1.894(4) 5_676 ?
Co02 C00D 1.894(4) . ?
O003 H00A 0.8583 . ?
O003 H00B 0.8584 . ?
O004 C00I 1.215(8) . ?
N005 C00D 1.143(6) . ?
N006 C1 1.143(7) . ?
O007 H00C 0.9295 . ?
O007 H00D 0.9332 . ?
N009 C00H 1.322(7) . ?
N009 C00J 1.485(7) . ?
N009 C00L 1.331(8) . ?
C00A N00E 1.148(7) . ?
O00B H00I 0.8505 . ?
O00B H00J 0.8499 . ?
O00C C00I 1.274(7) . ?
C00F H00F 0.9300 . ?
C00F C00G 1.379(7) . ?
C00F C00H 1.366(7) . ?
C00G C00G 1.483(10) 7_556 ?
C00G C00M 1.376(8) . ?
C00H H00H 0.9300 . ?
C00I C00J 1.507(9) . ?
C00J H00E 0.9700 . ?
C00J H00G 0.9700 . ?
C00L H00L 0.9300 . ?
C00L C00M 1.366(9) . ?
C00M H00M 0.9300 . ?

loop_
_geom_torsion_atom_site_label_1
_geom_torsion_atom_site_label_2
_geom_torsion_atom_site_label_3
_geom_torsion_atom_site_label_4
_geom_torsion
_geom_torsion_site_symmetry_1
_geom_torsion_site_symmetry_2
_geom_torsion_site_symmetry_3
_geom_torsion_site_symmetry_4
_geom_torsion_publ_flag
Eu01 O00C C00I O004 -92.9(10) 2_655 . . . ?
Eu01 O00C C00I O004 -92.9(10) . . . . ?
Eu01 O00C C00I C00J 90.3(10) 2_655 . . . ?
Eu01 O00C C00I C00J 90.3(10) . . . . ?
O004 C00I C00J N009 12.7(9) . . . . ?
N009 C00L C00M C00G -0.4(14) . . . . ?
O00C C00I C00J N009 -170.2(6) . . . . ?
C00F C00G C00M C00L -1.0(12) . . . . ?
C00G C00F C00H N009 -0.6(8) . . . . ?
C00G C00G C00M C00L 179.9(8) 7_556 . . . ?
C00H N009 C00J C00I 115.8(6) . . . . ?
C00H N009 C00L C00M 1.3(12) . . . . ?
C00H C00F C00G C00G -179.4(6) . . . 7_556 ?
C00H C00F C00G C00M 1.5(9) . . . . ?
C00J N009 C00H C00F 179.6(5) . . . . ?
C00J N009 C00L C00M -179.1(8) . . . . ?
C00L N009 C00H C00F -0.8(9) . . . . ?
C00L N009 C00J C00I -63.8(8) . . . . ?

loop_
_smtbx_masks_void_nr
_smtbx_masks_void_average_x
_smtbx_masks_void_average_y
_smtbx_masks_void_average_z
_smtbx_masks_void_volume
_smtbx_masks_void_count_electrons
_smtbx_masks_void_content
1 -0.176 -0.798 -0.926 1076.9 296.4 ?
2 0.092 0.104 0.308 0.0 0.0 ?
3 0.092 0.896 0.808 0.0 0.0 ?
4 0.150 0.188 0.400 0.0 0.0 ?
5 0.150 0.812 0.900 0.0 0.0 ?
6 0.350 0.312 0.600 0.0 0.0 ?
7 0.350 0.688 0.100 0.0 0.0 ?
8 0.408 0.396 0.692 0.0 0.0 ?
9 0.408 0.604 0.192 0.0 0.0 ?
10 0.592 0.396 0.808 0.0 0.0 ?
11 0.592 0.604 0.308 0.0 0.0 ?
12 0.650 0.312 0.900 0.0 0.0 ?
13 0.650 0.688 0.400 0.0 0.0 ?
14 0.850 0.188 0.100 0.0 0.0 ?
15 0.850 0.812 0.600 0.0 0.0 ?
16 0.908 0.104 0.192 0.0 0.0 ?
17 0.908 0.896 0.692 0.0 0.0 ?
